data_4114932
loop_
_publ_author_name
'Jennifer J. Sokol'
'Allan G. Hee'
'Jeffrey R. Long'

_publ_contact_author
;
        Jeffrey R. Long
        Department of Chemistry
        University of California, Berkeley
        United States of America
;
_publ_contact_author_email jlong@cchem.berkeley.edu
_publ_contact_author_fax '510 643-3832'
_publ_contact_author_phone '510 642-0860'
_publ_section_title
;
 A Cyano-Bridged Single-Molecule Magnet: Slow Magnetic Relaxation in a
 Trigonal Prismatic MnMo6(CN)18 Cluster
;
_journal_name_full 'Journal of the American Chemical Society'
_journal_page_first 7656
_journal_page_last 7657
_journal_paper_doi 10.1021/ja0263846
_journal_volume 124
_journal_year 2002
_chemical_formula_sum 'C72 H126 Cl3 K Mn Mo6 N36 O12'
_chemical_formula_weight 2464.12
_chemical_name_systematic
; 
 ? 
;
_space_group_IT_number 163
_symmetry_cell_setting trigonal
_symmetry_Int_Tables_number 163
_symmetry_space_group_name_Hall '-P 3 2c'
_symmetry_space_group_name_H-M 'P -3 1 c'
_atom_sites_solution_hydrogens geom
_atom_sites_solution_primary direct
_atom_sites_solution_secondary difmap
_audit_creation_method SHELXL
_cell_angle_alpha 90.00
_cell_angle_beta 90.00
_cell_angle_gamma 120.00
_cell_formula_units_Z 2
_cell_length_a 14.2312(4)
_cell_length_b 14.2312(4)
_cell_length_c 28.1433(10)
_cell_measurement_temperature 293(2)
_cell_volume 4936.2(3)
_computing_cell_refinement
;
 SMART (Siemens, 1995), SAINT (Siemens, 1995)
;
_computing_data_collection 'SMART (Siemens, 1995)'
_computing_data_reduction
;
  SAINT (Siemens, 1995), XPREP (Siemens, 1995)
;
_computing_structure_refinement 'SHELXL-93 (Sheldrick, 1993)'
_computing_structure_solution 'SHELXS-86 (Sheldrick, 1990)'
_diffrn_ambient_temperature 293(2)
_diffrn_measurement_device SMART
_diffrn_measurement_device_type 'CCD area detector'
_diffrn_measurement_method 'omega scans with profile analysis'
_diffrn_radiation_monochromator graphite
_diffrn_radiation_source 'fine-focus sealed tube'
_diffrn_radiation_type MoK\a
_diffrn_radiation_wavelength 0.71073
_diffrn_reflns_av_R_equivalents 0.0715
_diffrn_reflns_av_sigmaI/netI 0.0387
_diffrn_reflns_limit_h_max 14
_diffrn_reflns_limit_h_min -16
_diffrn_reflns_limit_k_max 14
_diffrn_reflns_limit_k_min -16
_diffrn_reflns_limit_l_max 33
_diffrn_reflns_limit_l_min -25
_diffrn_reflns_number 21176
_diffrn_reflns_theta_max 24.72
_diffrn_reflns_theta_min 1.80
_exptl_absorpt_coefficient_mu 1.058
_exptl_absorpt_correction_T_max 0.899605
_exptl_absorpt_correction_T_min 0.767590
_exptl_absorpt_correction_type multi-scan
_exptl_absorpt_process_details 'Blessing, Acta Cryst. (1995) A51 33-38'
_exptl_crystal_colour green-brown
_exptl_crystal_density_diffrn 1.658
_exptl_crystal_description block
_exptl_crystal_F_000 2506
_exptl_crystal_size_max 0.25
_exptl_crystal_size_mid 0.17
_exptl_crystal_size_min 0.10
_refine_diff_density_max 0.845
_refine_diff_density_min -1.499
_refine_diff_density_rms 0.124
_refine_ls_extinction_method none
_refine_ls_goodness_of_fit_all 1.066
_refine_ls_goodness_of_fit_obs 1.172
_refine_ls_matrix_type full
_refine_ls_number_parameters 206
_refine_ls_number_reflns 2806
_refine_ls_number_restraints 0
_refine_ls_restrained_S_all 1.066
_refine_ls_restrained_S_obs 1.172
_refine_ls_R_factor_all 0.0718
_refine_ls_R_factor_obs 0.0514
_refine_ls_shift/esd_max 0.000
_refine_ls_shift/esd_mean 0.000
_refine_ls_structure_factor_coef Fsqd
_refine_ls_weighting_details 'w=1/[\s^2^(Fo^2^)+(0.0705P)^2^+17.0124P] where P=(Fo^2^+2Fc^2^)/3'
_refine_ls_weighting_scheme calc
_refine_ls_wR_factor_all 0.1375
_refine_ls_wR_factor_obs 0.1280
_reflns_number_observed 2061
_reflns_number_total 2806
_reflns_observed_criterion >2sigma(I)
_cod_data_source_file ja0263846_s2.cif
_cod_data_source_block agh6c
_cod_depositor_comments
;
The following automatic conversions were performed:

'_refine_ls_weighting_scheme' value 'calc
w=1/[\s^2^(Fo^2^)+(0.0705P)^2^+17.0124P] where P=(Fo^2^+2Fc^2^)/3'
was changed to 'calc'. New tag '_refine_ls_weighting_details' was
created. The value of the new tag was set to
'w=1/[\s^2^(Fo^2^)+(0.0705P)^2^+17.0124P] where P=(Fo^2^+2Fc^2^)/3'.

Automatic conversion script
Id: cif_fix_values 3143 2015-03-26 13:38:13Z robertas 
;
_cod_database_code 4114932

loop_
_symmetry_equiv_pos_as_xyz
'x, y, z'
'-y, x-y, z'
'-x+y, -x, z'
'-y, -x, -z+1/2'
'-x+y, y, -z+1/2'
'x, x-y, -z+1/2'
'-x, -y, -z'
'y, -x+y, -z'
'x-y, x, -z'
'y, x, z-1/2'
'x-y, -y, z-1/2'
'-x, -x+y, z-1/2'

loop_
_atom_site_aniso_label
_atom_site_aniso_U_11
_atom_site_aniso_U_22
_atom_site_aniso_U_33
_atom_site_aniso_U_23
_atom_site_aniso_U_13
_atom_site_aniso_U_12
Mo 0.0195(3) 0.0238(3) 0.0160(3) 0.0013(2) -0.0009(2) 0.0108(2)
Mn 0.0284(7) 0.0284(7) 0.0204(11) 0.000 0.000 0.0142(4)
K1 0.0393(12) 0.0393(12) 0.033(2) 0.000 0.000 0.0196(6)
C1 0.021(3) 0.021(3) 0.021(3) -0.001(2) 0.005(3) 0.009(3)
C2 0.030(3) 0.020(3) 0.015(3) -0.002(2) -0.002(3) 0.013(3)
C3 0.019(3) 0.025(3) 0.017(3) -0.003(3) -0.003(3) 0.010(3)
C4 0.035(4) 0.041(4) 0.021(3) 0.014(3) 0.003(3) 0.016(3)
C5 0.032(4) 0.043(4) 0.017(3) 0.008(3) -0.004(3) 0.019(3)
C6 0.016(3) 0.031(3) 0.040(4) 0.001(3) 0.000(3) 0.013(3)
C7 0.033(4) 0.032(4) 0.036(4) -0.005(3) 0.000(3) 0.017(3)
C8 0.033(3) 0.022(3) 0.027(3) -0.001(3) 0.004(3) 0.011(3)
C9 0.021(3) 0.019(3) 0.036(4) -0.003(3) -0.002(3) 0.009(3)
C10 0.031(4) 0.040(4) 0.035(4) 0.001(3) 0.012(3) 0.015(3)
C11 0.022(3) 0.029(3) 0.038(4) -0.005(3) -0.013(3) 0.009(3)
C12 0.047(4) 0.039(4) 0.013(3) -0.004(3) 0.000(3) 0.023(3)
N1 0.027(3) 0.038(3) 0.024(3) 0.000(2) 0.000(2) 0.017(3)
N2 0.037(3) 0.027(3) 0.029(3) 0.003(2) 0.000(3) 0.009(3)
N3 0.043(3) 0.043(3) 0.029(3) -0.006(3) -0.004(3) 0.024(3)
N4 0.024(3) 0.030(3) 0.018(3) 0.001(2) 0.001(2) 0.012(2)
N5 0.017(2) 0.027(3) 0.022(3) 0.001(2) -0.003(2) 0.009(2)
N6 0.024(3) 0.019(2) 0.019(2) -0.001(2) 0.001(2) 0.008(2)
Cl1 0.0258(8) 0.0258(8) 0.0304(14) 0.000 0.000 0.0129(4)
Cl2 0.0264(12) 0.0264(12) 0.056(3) 0.000 0.000 0.0132(6)

loop_
_atom_site_label
_atom_site_type_symbol
_atom_site_fract_x
_atom_site_fract_y
_atom_site_fract_z
_atom_site_U_iso_or_equiv
_atom_site_thermal_displace_type
_atom_site_occupancy
_atom_site_calc_flag
_atom_site_refinement_flags
_atom_site_disorder_group
Mo Mo 0.33294(4) 0.09429(4) 0.36651(2) 0.0198(2) Uani 1 d . .
Mn Mn 0.0000 0.0000 0.2500 0.0258(5) Uani 1 d S .
K1 K 0.6667 0.3333 0.2500 0.0370(8) Uani 1 d S .
C1 C 0.2085(5) 0.0980(4) 0.3252(2) 0.0218(13) Uani 1 d . .
C2 C 0.4526(5) 0.2278(4) 0.3259(2) 0.0215(13) Uani 1 d . .
C3 C 0.3295(5) 0.2021(5) 0.4174(2) 0.0211(12) Uani 1 d . .
C4 C 0.2804(5) -0.0885(5) 0.4399(2) 0.033(2) Uani 1 d . .
H4A H 0.2386(5) -0.1144(5) 0.4690(2) 0.040 Uiso 1 calc R .
H4B H 0.2890(5) -0.1469(5) 0.4269(2) 0.040 Uiso 1 calc R .
C5 C 0.3895(5) 0.0062(6) 0.4509(2) 0.0306(14) Uani 1 d . .
H5A H 0.3809(5) 0.0568(6) 0.4710(2) 0.037 Uiso 1 calc R .
H5B H 0.4317(5) -0.0188(6) 0.4684(2) 0.037 Uiso 1 calc R .
C6 C 0.4798(5) -0.0075(5) 0.3778(2) 0.0283(13) Uani 1 d . .
H6A H 0.5571(5) 0.0199(5) 0.3809(2) 0.034 Uiso 1 calc R .
H6B H 0.4421(5) -0.0809(5) 0.3903(2) 0.034 Uiso 1 calc R .
C7 C 0.4520(5) -0.0099(5) 0.3264(2) 0.0332(15) Uani 1 d . .
H7A H 0.5024(5) 0.0591(5) 0.3119(2) 0.040 Uiso 1 calc R .
H7B H 0.4594(5) -0.0662(5) 0.3104(2) 0.040 Uiso 1 calc R .
C8 C 0.2572(5) -0.1436(5) 0.3357(2) 0.0289(14) Uani 1 d . .
H8A H 0.2937(5) -0.1747(5) 0.3534(2) 0.035 Uiso 1 calc R .
H8B H 0.2237(5) -0.1887(5) 0.3080(2) 0.035 Uiso 1 calc R .
C9 C 0.1707(5) -0.1427(5) 0.3665(2) 0.0259(14) Uani 1 d . .
H9A H 0.1232(5) -0.1284(5) 0.3468(2) 0.031 Uiso 1 calc R .
H9B H 0.1272(5) -0.2136(5) 0.3809(2) 0.031 Uiso 1 calc R .
C10 C 0.1297(5) -0.0513(6) 0.4293(2) 0.037(2) Uani 1 d . .
H10A H 0.1598(6) 0.0017(26) 0.4542(10) 0.055 Uiso 1 calc R .
H10B H 0.0793(19) -0.1207(11) 0.4426(13) 0.055 Uiso 1 calc R .
H10C H 0.0928(23) -0.0301(34) 0.4069(4) 0.055 Uiso 1 calc R .
C11 C 0.5501(5) 0.1657(5) 0.4212(2) 0.0315(15) Uani 1 d . .
H11A H 0.5916(17) 0.2014(18) 0.3934(3) 0.047 Uiso 1 calc R .
H11B H 0.5928(17) 0.1486(6) 0.4421(12) 0.047 Uiso 1 calc R .
H11C H 0.5303(5) 0.2128(15) 0.4373(13) 0.047 Uiso 1 calc R .
C12 C 0.3239(5) -0.0164(5) 0.2678(2) 0.0325(15) Uani 1 d . .
H12A H 0.2524(13) -0.0273(33) 0.2626(3) 0.049 Uiso 1 calc R .
H12B H 0.3329(33) -0.0682(22) 0.2495(2) 0.049 Uiso 1 calc R .
H12C H 0.3769(21) 0.0557(12) 0.2581(4) 0.049 Uiso 1 calc R .
N1 N 0.1411(4) 0.0949(4) 0.3008(2) 0.0292(12) Uani 1 d . .
N2 N 0.5167(4) 0.2980(4) 0.3030(2) 0.0339(13) Uani 1 d . .
N3 N 0.3260(5) 0.2612(5) 0.4451(2) 0.0373(13) Uani 1 d . .
N4 N 0.2190(4) -0.0586(4) 0.4046(2) 0.0245(11) Uani 1 d . .
N5 N 0.4493(4) 0.0630(4) 0.4070(2) 0.0233(11) Uani 1 d . .
N6 N 0.3388(4) -0.0310(4) 0.3201(2) 0.0217(10) Uani 1 d . .
Cl1 Cl 0.6667 0.3333 0.55580(9) 0.0273(6) Uani 1 d S .
O1 O 0.7070(20) 0.3318(25) 0.6022(8) 0.032(6) Uiso 0.17 d P 1
O2 O 0.7743(9) 0.3549(9) 0.5428(4) 0.055(3) Uiso 0.50 d P 1
O1A O 0.7178(20) 0.3501(25) 0.5123(9) 0.041(7) Uiso 0.17 d P 2
O2A O 0.7650(12) 0.3432(12) 0.5739(6) 0.087(4) Uiso 0.50 d P 2
Cl2 Cl 0.6667 0.3333 0.7500 0.0362(9) Uani 1 d S .
O3 O 0.6667 0.3333 0.6945(10) 0.105(9) Uiso 0.50 d SP .
O4 O 0.7730(8) 0.4054(9) 0.7622(4) 0.055(3) Uiso 0.50 d P .

loop_
_atom_type_symbol
_atom_type_description
_atom_type_scat_dispersion_real
_atom_type_scat_dispersion_imag
_atom_type_scat_source
C C 0.0033 0.0016 'International Tables Vol C Tables 4.2.6.8 and 6.1.1.4'
H H 0.0000 0.0000 'International Tables Vol C Tables 4.2.6.8 and 6.1.1.4'
N N 0.0061 0.0033 'International Tables Vol C Tables 4.2.6.8 and 6.1.1.4'
O O 0.0106 0.0060 'International Tables Vol C Tables 4.2.6.8 and 6.1.1.4'
K K 0.2009 0.2494 'International Tables Vol C Tables 4.2.6.8 and 6.1.1.4'
Cl Cl 0.1484 0.1585 'International Tables Vol C Tables 4.2.6.8 and 6.1.1.4'
Mn Mn 0.3368 0.7283 'International Tables Vol C Tables 4.2.6.8 and 6.1.1.4'
Mo Mo -1.6832 0.6857 'International Tables Vol C Tables 4.2.6.8 and 6.1.1.4'

loop_
_geom_angle_atom_site_label_1
_geom_angle_atom_site_label_2
_geom_angle_atom_site_label_3
_geom_angle
_geom_angle_site_symmetry_1
_geom_angle_site_symmetry_3
C3 Mo C2 90.8(2) . .
C3 Mo C1 91.8(2) . .
C2 Mo C1 89.3(2) . .
C3 Mo N5 95.0(2) . .
C2 Mo N5 96.3(2) . .
C1 Mo N5 171.1(2) . .
C3 Mo N4 96.5(2) . .
C2 Mo N4 171.6(2) . .
C1 Mo N4 94.5(2) . .
N5 Mo N4 79.1(2) . .
C3 Mo N6 173.0(2) . .
C2 Mo N6 93.7(2) . .
C1 Mo N6 93.6(2) . .
N5 Mo N6 79.2(2) . .
N4 Mo N6 78.6(2) . .
N1 Mn N1 118.2(3) . 5
N1 Mn N1 84.8(2) . 2
N1 Mn N1 80.5(2) 5 2
N1 Mn N1 80.5(2) . 6
N1 Mn N1 84.8(2) 5 6
N1 Mn N1 151.1(3) 2 6
N1 Mn N1 151.1(3) . 4
N1 Mn N1 84.8(2) 5 4
N1 Mn N1 118.2(3) 2 4
N1 Mn N1 84.8(2) 6 4
N1 Mn N1 84.8(2) . 3
N1 Mn N1 151.1(3) 5 3
N1 Mn N1 84.8(2) 2 3
N1 Mn N1 118.2(3) 6 3
N1 Mn N1 80.5(2) 4 3
N2 K1 N2 81.6(2) 3_665 4_665
N2 K1 N2 109.3(3) 3_665 5_655
N2 K1 N2 86.5(2) 4_665 5_655
N2 K1 N2 86.5(2) 3_665 2_655
N2 K1 N2 159.4(2) 4_665 2_655
N2 K1 N2 81.6(2) 5_655 2_655
N2 K1 N2 159.5(2) 3_665 6
N2 K1 N2 86.5(2) 4_665 6
N2 K1 N2 86.5(2) 5_655 6
N2 K1 N2 109.3(3) 2_655 6
N2 K1 N2 86.5(2) 3_665 .
N2 K1 N2 109.3(3) 4_665 .
N2 K1 N2 159.4(2) 5_655 .
N2 K1 N2 86.5(2) 2_655 .
N2 K1 N2 81.6(2) 6 .
N2 K1 C2 121.2(2) 3_665 5_655
N2 K1 C2 93.5(2) 4_665 5_655
N2 K1 C2 13.0(2) 5_655 5_655
N2 K1 C2 78.3(2) 2_655 5_655
N2 K1 C2 76.0(2) 6 5_655
N2 K1 C2 146.9(2) . 5_655
N2 K1 C2 76.0(2) 3_665 2_655
N2 K1 C2 146.9(2) 4_665 2_655
N2 K1 C2 78.3(2) 5_655 2_655
N2 K1 C2 13.0(2) 2_655 2_655
N2 K1 C2 121.2(2) 6 2_655
N2 K1 C2 93.5(2) . 2_655
C2 K1 C2 78.0(2) 5_655 2_655
N2 K1 C2 13.0(2) 3_665 3_665
N2 K1 C2 78.3(2) 4_665 3_665
N2 K1 C2 121.2(2) 5_655 3_665
N2 K1 C2 93.5(2) 2_655 3_665
N2 K1 C2 146.9(2) 6 3_665
N2 K1 C2 76.0(2) . 3_665
C2 K1 C2 133.6(2) 5_655 3_665
C2 K1 C2 84.62(14) 2_655 3_665
N2 K1 C2 78.3(2) 3_665 4_665
N2 K1 C2 13.0(2) 4_665 4_665
N2 K1 C2 76.0(2) 5_655 4_665
N2 K1 C2 146.9(2) 2_655 4_665
N2 K1 C2 93.5(2) 6 4_665
N2 K1 C2 121.2(2) . 4_665
C2 K1 C2 84.62(14) 5_655 4_665
C2 K1 C2 134.9(2) 2_655 4_665
C2 K1 C2 78.0(2) 3_665 4_665
N2 K1 C2 146.9(2) 3_665 6
N2 K1 C2 76.0(2) 4_665 6
N2 K1 C2 93.5(2) 5_655 6
N2 K1 C2 121.2(2) 2_655 6
N2 K1 C2 13.0(2) 6 6
N2 K1 C2 78.3(2) . 6
C2 K1 C2 84.62(14) 5_655 6
C2 K1 C2 133.6(2) 2_655 6
C2 K1 C2 134.9(2) 3_665 6
C2 K1 C2 84.62(14) 4_665 6
N2 K1 C2 93.5(2) 3_665 .
N2 K1 C2 121.2(2) 4_665 .
N2 K1 C2 146.9(2) 5_655 .
N2 K1 C2 76.0(2) 2_655 .
N2 K1 C2 78.3(2) 6 .
N2 K1 C2 13.0(2) . .
C2 K1 C2 134.9(2) 5_655 .
C2 K1 C2 84.62(14) 2_655 .
C2 K1 C2 84.62(14) 3_665 .
C2 K1 C2 133.6(2) 4_665 .
C2 K1 C2 78.0(2) 6 .
N1 C1 Mo 175.5(5) . .
N2 C2 Mo 178.2(5) . .
N2 C2 K1 28.4(4) . .
Mo C2 K1 150.3(2) . .
N3 C3 Mo 178.8(5) . .
C5 C4 N4 111.6(5) . .
N5 C5 C4 111.7(5) . .
C7 C6 N5 112.2(5) . .
N6 C7 C6 111.5(5) . .
N6 C8 C9 110.9(5) . .
N4 C9 C8 111.6(5) . .
C1 N1 Mn 149.2(5) . .
C2 N2 K1 138.6(5) . .
C9 N4 C10 108.8(5) . .
C9 N4 C4 110.2(5) . .
C10 N4 C4 110.0(5) . .
C9 N4 Mo 104.8(3) . .
C10 N4 Mo 112.5(4) . .
C4 N4 Mo 110.4(3) . .
C5 N5 C11 108.4(5) . .
C5 N5 C6 111.4(5) . .
C11 N5 C6 109.7(5) . .
C5 N5 Mo 104.7(3) . .
C11 N5 Mo 112.6(4) . .
C6 N5 Mo 110.0(3) . .
C7 N6 C8 111.1(5) . .
C7 N6 C12 107.4(5) . .
C8 N6 C12 110.1(5) . .
C7 N6 Mo 103.6(3) . .
C8 N6 Mo 111.3(3) . .
C12 N6 Mo 113.1(3) . .
O1A Cl1 O1A 47.5(17) . 3_665
O1A Cl1 O1A 47.5(17) . 2_655
O1A Cl1 O1A 47.5(17) 3_665 2_655
O1A Cl1 O2A 83.9(12) . .
O1A Cl1 O2A 116.1(14) 3_665 .
O1A Cl1 O2A 127.9(14) 2_655 .
O1A Cl1 O2A 127.9(14) . 3_665
O1A Cl1 O2A 83.9(12) 3_665 3_665
O1A Cl1 O2A 116.1(15) 2_655 3_665
O2A Cl1 O2A 108.0(7) . 3_665
O1A Cl1 O2A 116.1(14) . 2_655
O1A Cl1 O2A 127.9(14) 3_665 2_655
O1A Cl1 O2A 83.9(12) 2_655 2_655
O2A Cl1 O2A 108.0(7) . 2_655
O2A Cl1 O2A 108.0(7) 3_665 2_655
O1 Cl1 O1 41.5(15) . 3_665
O1 Cl1 O1 41.5(15) . 2_655
O1 Cl1 O1 41.5(15) 3_665 2_655
O1 Cl1 O2 81.1(10) . .
O1 Cl1 O2 120.0(13) 3_665 .
O1 Cl1 O2 110.3(13) 2_655 .
O1 Cl1 O2 110.3(13) . 3_665
O1 Cl1 O2 81.0(10) 3_665 3_665
O1 Cl1 O2 119.9(13) 2_655 3_665
O2 Cl1 O2 113.9(4) . 3_665
O1 Cl1 O2 119.9(13) . 2_655
O1 Cl1 O2 110.3(13) 3_665 2_655
O1 Cl1 O2 81.0(10) 2_655 2_655
O2 Cl1 O2 113.9(4) . 2_655
O2 Cl1 O2 113.9(4) 3_665 2_655
O1 O1 O1 60.00(2) 3_665 2_655
O1 O1 Cl1 69.3(7) 3_665 .
O1 O1 Cl1 69.3(7) 2_655 .
O1A O1A O1A 60.00(2) 2_655 3_665
O1A O1A Cl1 66.3(8) 2_655 .
O1A O1A Cl1 66.3(8) 3_665 .
O4 Cl2 O4 36.8(8) 6_556 .
O4 Cl2 O4 99.9(9) 6_556 3_665
O4 Cl2 O4 114.0(3) . 3_665
O4 Cl2 O4 114.0(3) 6_556 4_666
O4 Cl2 O4 144.4(9) . 4_666
O4 Cl2 O4 36.8(8) 3_665 4_666
O4 Cl2 O4 114.0(3) 6_556 5_656
O4 Cl2 O4 100.0(9) . 5_656
O4 Cl2 O4 144.4(9) 3_665 5_656
O4 Cl2 O4 114.0(3) 4_666 5_656
O4 Cl2 O4 144.4(9) 6_556 2_655
O4 Cl2 O4 114.0(3) . 2_655
O4 Cl2 O4 114.0(3) 3_665 2_655
O4 Cl2 O4 100.0(9) 4_666 2_655
O4 Cl2 O4 36.8(8) 5_656 2_655
O4 Cl2 O3 75.6(4) 6_556 .
O4 Cl2 O3 104.4(4) . .
O4 Cl2 O3 104.4(4) 3_665 .
O4 Cl2 O3 75.6(4) 4_666 .
O4 Cl2 O3 75.6(4) 5_656 .
O4 Cl2 O3 104.4(4) 2_655 .
O4 Cl2 O3 104.4(4) 6_556 4_666
O4 Cl2 O3 75.6(4) . 4_666
O4 Cl2 O3 75.6(4) 3_665 4_666
O4 Cl2 O3 104.4(4) 4_666 4_666
O4 Cl2 O3 104.4(4) 5_656 4_666
O4 Cl2 O3 75.6(4) 2_655 4_666
O3 Cl2 O3 179.998(4) . 4_666
Cl2 O3 O4 47.7(7) . 6_556
Cl2 O3 O4 47.7(7) . 4_666
O4 O3 O4 79.7(11) 6_556 4_666
Cl2 O3 O4 47.7(7) . 5_656
O4 O3 O4 79.7(11) 6_556 5_656
O4 O3 O4 79.7(11) 4_666 5_656
O4 O4 Cl2 71.6(4) 6_556 .
O4 O4 O3 116.0(12) 6_556 4_666
Cl2 O4 O3 56.7(8) . 4_666

loop_
_geom_bond_atom_site_label_1
_geom_bond_atom_site_label_2
_geom_bond_distance
_geom_bond_site_symmetry_2
Mo C3 2.117(6) .
Mo C2 2.140(6) .
Mo C1 2.142(6) .
Mo N5 2.231(5) .
Mo N4 2.232(5) .
Mo N6 2.245(4) .
Mn N1 2.278(5) .
Mn N1 2.278(5) 5
Mn N1 2.278(5) 2
Mn N1 2.278(5) 6
Mn N1 2.278(5) 4
Mn N1 2.278(5) 3
K1 N2 2.442(6) 3_665
K1 N2 2.442(6) 4_665
K1 N2 2.442(6) 5_655
K1 N2 2.442(6) 2_655
K1 N2 2.442(6) 6
K1 N2 2.442(6) .
K1 C2 3.395(6) 5_655
K1 C2 3.395(6) 2_655
K1 C2 3.395(6) 3_665
K1 C2 3.395(6) 4_665
K1 C2 3.395(6) 6
K1 C2 3.395(6) .
C1 N1 1.161(7) .
C2 N2 1.154(7) .
C3 N3 1.167(8) .
C4 C5 1.494(9) .
C4 N4 1.518(8) .
C5 N5 1.489(7) .
C6 C7 1.495(9) .
C6 N5 1.518(7) .
C7 N6 1.494(8) .
C8 N6 1.500(7) .
C8 C9 1.511(8) .
C9 N4 1.494(7) .
C10 N4 1.498(8) .
C11 N5 1.503(7) .
C12 N6 1.517(7) .
Cl1 O1A 1.38(2) .
Cl1 O1A 1.38(2) 3_665
Cl1 O1A 1.38(2) 2_655
Cl1 O2A 1.43(2) .
Cl1 O2A 1.43(2) 3_665
Cl1 O2A 1.430(15) 2_655
Cl1 O1 1.43(2) .
Cl1 O1 1.43(2) 3_665
Cl1 O1 1.43(2) 2_655
Cl1 O2 1.451(11) .
Cl1 O2 1.451(11) 3_665
Cl1 O2 1.451(11) 2_655
O1 O1 1.01(4) 3_665
O1 O1 1.01(4) 2_655
O1A O1A 1.11(4) 2_655
O1A O1A 1.11(4) 3_665
Cl2 O4 1.381(10) 6_556
Cl2 O4 1.381(10) .
Cl2 O4 1.381(10) 3_665
Cl2 O4 1.381(10) 4_666
Cl2 O4 1.381(10) 5_656
Cl2 O4 1.381(10) 2_655
Cl2 O3 1.56(3) .
Cl2 O3 1.56(3) 4_666
O3 O4 1.81(2) 6_556
O3 O4 1.81(2) 4_666
O3 O4 1.81(2) 5_656
O4 O4 0.87(2) 6_556
O4 O3 1.81(2) 4_666
